data_4509444
loop_
_publ_author_name
'Su, Zhi'
'Xu, Jing'
'Fan, Jian'
'Liu, De-Jun'
'Chu, Qian'
'Chen, Man-Sheng'
'Chen, Shui-Sheng'
'Liu, Guang-Xiang'
'Wang, Xiao-Feng'
'Sun, Wei-Yin'

_publ_section_title
;
 Synthesis, Crystal Structure, and Photoluminescence of Coordination
 Polymers with Mixed Ligands and Diverse Topologies
;
_journal_issue 6
_journal_name_full 'Crystal Growth &amp; Design'
_journal_page_first 2801
_journal_paper_doi 10.1021/cg900059m
_journal_volume 9
_journal_year 2009
_chemical_formula_moiety 'C19 H14 N6 O2 Zn, I'
_chemical_formula_sum 'C19 H14 I N6 O2 Zn'
_chemical_formula_weight 550.63
_chemical_name_systematic
; 
 ? 
;
_space_group_IT_number 15
_symmetry_cell_setting monoclinic
_symmetry_space_group_name_Hall '-C 2yc'
_symmetry_space_group_name_H-M 'C 1 2/c 1'
_atom_sites_solution_hydrogens geom
_atom_sites_solution_primary direct
_atom_sites_solution_secondary difmap
_audit_creation_method SHELXL-97
_cell_angle_alpha 90.00
_cell_angle_beta 116.780(3)
_cell_angle_gamma 90.00
_cell_formula_units_Z 8
_cell_length_a 30.386(4)
_cell_length_b 9.6758(10)
_cell_length_c 15.0141(16)
_cell_measurement_reflns_used 4878
_cell_measurement_temperature 293(2)
_cell_measurement_theta_max 28.22
_cell_measurement_theta_min 2.51
_cell_volume 3940.8(8)
_computing_cell_refinement 'Bruker SMART'
_computing_data_collection 'Bruker SMART'
_computing_data_reduction 'Bruker SAINT'
_computing_molecular_graphics 'Bruker SHELXTL'
_computing_publication_material 'Bruker SHELXTL'
_computing_structure_refinement 'SHELXL-97 (Sheldrick, 1997)'
_computing_structure_solution 'SHELXS-97 (Sheldrick, 1990)'
_diffrn_ambient_temperature 293(2)
_diffrn_measured_fraction_theta_full 0.992
_diffrn_measured_fraction_theta_max 0.992
_diffrn_radiation_monochromator graphite
_diffrn_radiation_source 'fine-focus sealed tube'
_diffrn_radiation_type MoK\a
_diffrn_radiation_wavelength 0.71073
_diffrn_reflns_av_R_equivalents 0.1243
_diffrn_reflns_av_sigmaI/netI 0.0891
_diffrn_reflns_limit_h_max 36
_diffrn_reflns_limit_h_min -31
_diffrn_reflns_limit_k_max 11
_diffrn_reflns_limit_k_min -11
_diffrn_reflns_limit_l_max 16
_diffrn_reflns_limit_l_min -18
_diffrn_reflns_number 9661
_diffrn_reflns_theta_full 25.25
_diffrn_reflns_theta_max 25.25
_diffrn_reflns_theta_min 2.23
_exptl_absorpt_coefficient_mu 2.842
_exptl_absorpt_correction_T_max 0.7542
_exptl_absorpt_correction_T_min 0.5803
_exptl_absorpt_correction_type multi-scan
_exptl_absorpt_process_details sadabs,bruker(2000)
_exptl_crystal_colour colorless
_exptl_crystal_density_diffrn 1.856
_exptl_crystal_density_method 'not measured'
_exptl_crystal_description block
_exptl_crystal_F_000 2152
_exptl_crystal_size_max 0.20
_exptl_crystal_size_mid 0.18
_exptl_crystal_size_min 0.10
_refine_diff_density_max 2.046
_refine_diff_density_min -0.791
_refine_diff_density_rms 0.193
_refine_ls_extinction_method none
_refine_ls_goodness_of_fit_ref 1.068
_refine_ls_hydrogen_treatment constr
_refine_ls_matrix_type full
_refine_ls_number_parameters 262
_refine_ls_number_reflns 3547
_refine_ls_number_restraints 0
_refine_ls_restrained_S_all 1.068
_refine_ls_R_factor_all 0.0630
_refine_ls_R_factor_gt 0.0583
_refine_ls_shift/su_max 0.005
_refine_ls_shift/su_mean 0.001
_refine_ls_structure_factor_coef Fsqd
_refine_ls_weighting_details 'calc w=1/[\s^2^(Fo^2^)+(0.0878P)^2^+7.5270P] where P=(Fo^2^+2Fc^2^)/3'
_refine_ls_weighting_scheme calc
_refine_ls_wR_factor_gt 0.1505
_refine_ls_wR_factor_ref 0.1544
_reflns_number_gt 3167
_reflns_number_total 3547
_reflns_threshold_expression >2sigma(I)
_cod_data_source_file cg900059msup1.cif
_cod_data_source_block 6
_cod_original_sg_symbol_H-M 'C 2/c'
_cod_database_code 4509444

loop_
_symmetry_equiv_pos_as_xyz
'x, y, z'
'-x, y, -z+1/2'
'x+1/2, y+1/2, z'
'-x+1/2, y+1/2, -z+1/2'
'-x, -y, -z'
'x, -y, z-1/2'
'-x+1/2, -y+1/2, -z'
'x+1/2, -y+1/2, z-1/2'

loop_
_atom_site_label
_atom_site_type_symbol
_atom_site_fract_x
_atom_site_fract_y
_atom_site_fract_z
_atom_site_U_iso_or_equiv
_atom_site_adp_type
_atom_site_occupancy
_atom_site_symmetry_multiplicity
_atom_site_calc_flag
_atom_site_refinement_flags
Zn1 Zn 0.10363(2) 0.53672(6) 0.40761(4) 0.0238(2) Uani 1 1 d .
C1 C 0.12816(18) 0.1698(5) 0.6956(4) 0.0257(11) Uani 1 1 d .
C2 C 0.17418(18) 0.2095(6) 0.7688(4) 0.0264(11) Uani 1 1 d .
H2 H 0.1850 0.3001 0.7723 0.032 Uiso 1 1 calc R
C3 C 0.20360(18) 0.1112(5) 0.8363(4) 0.0247(10) Uani 1 1 d .
C4 C 0.18687(18) -0.0206(5) 0.8356(4) 0.0291(11) Uani 1 1 d .
H4 H 0.2066 -0.0853 0.8824 0.035 Uiso 1 1 calc R
C5 C 0.14032(19) -0.0553(5) 0.7644(4) 0.0274(11) Uani 1 1 d .
C6 C 0.11024(19) 0.0391(6) 0.6922(4) 0.0304(12) Uani 1 1 d .
H6 H 0.0791 0.0140 0.6435 0.036 Uiso 1 1 calc R
C7 C 0.05084(18) 0.2814(6) 0.5655(4) 0.0311(12) Uani 1 1 d .
H7 H 0.0269 0.2351 0.5763 0.037 Uiso 1 1 calc R
C8 C 0.04382(18) 0.3766(6) 0.4956(4) 0.0302(12) Uani 1 1 d .
H8 H 0.0132 0.4102 0.4500 0.036 Uiso 1 1 calc R
C9 C 0.12157(19) 0.3494(5) 0.5753(4) 0.0315(12) Uani 1 1 d .
H9 H 0.1553 0.3574 0.5962 0.038 Uiso 1 1 calc R
C10 C 0.2762(2) 0.2694(6) 0.9060(5) 0.0463(17) Uani 1 1 d .
H10 H 0.2616 0.3489 0.8698 0.056 Uiso 1 1 calc R
C11 C 0.3235(2) 0.2540(6) 0.9715(5) 0.0408(15) Uani 1 1 d .
H11 H 0.3475 0.3222 0.9893 0.049 Uiso 1 1 calc R
C12 C 0.28779(19) 0.0602(6) 0.9657(4) 0.0307(12) Uani 1 1 d .
H12 H 0.2821 -0.0307 0.9778 0.037 Uiso 1 1 calc R
C13 C 0.0958(2) -0.2746(6) 0.6808(4) 0.0352(13) Uani 1 1 d .
H13 H 0.0845 -0.2511 0.6140 0.042 Uiso 1 1 calc R
C14 C 0.0891(2) -0.3936(6) 0.7174(4) 0.0345(12) Uani 1 1 d .
H14 H 0.0719 -0.4688 0.6789 0.041 Uiso 1 1 calc R
C15 C 0.13193(19) -0.2689(5) 0.8438(4) 0.0298(12) Uani 1 1 d .
H15 H 0.1506 -0.2391 0.9091 0.036 Uiso 1 1 calc R
C16 C 0.01954(17) 0.8791(5) 0.2980(4) 0.0231(10) Uani 1 1 d .
C17 C 0.0378(2) 1.0031(6) 0.3451(5) 0.0398(14) Uani 1 1 d .
H17 H 0.0633 1.0033 0.4098 0.048 Uiso 1 1 calc R
C18 C 0.0189(2) 1.1270(6) 0.2979(6) 0.0468(16) Uani 1 1 d .
H18 H 0.0316 1.2101 0.3305 0.056 Uiso 1 1 calc R
C19 C 0.04585(18) 0.7508(6) 0.3514(4) 0.0291(12) Uani 1 1 d .
I1 I 0.236613(17) 0.84849(4) 0.11807(3) 0.0458(2) Uani 1 1 d .
N1 N 0.08782(15) 0.4176(4) 0.5005(3) 0.0288(10) Uani 1 1 d .
N2 N 0.10120(15) 0.2668(5) 0.6178(3) 0.0285(10) Uani 1 1 d .
N3 N 0.33098(15) 0.1226(5) 1.0081(3) 0.0281(10) Uani 1 1 d .
N4 N 0.25309(15) 0.1470(4) 0.9021(3) 0.0261(10) Uani 1 1 d .
N5 N 0.11087(15) -0.3902(5) 0.8192(3) 0.0292(10) Uani 1 1 d .
N6 N 0.12308(15) -0.1935(5) 0.7631(3) 0.0274(10) Uani 1 1 d .
O1 O 0.05684(14) 0.6622(4) 0.3033(3) 0.0368(10) Uani 1 1 d .
O2 O 0.05772(16) 0.7386(5) 0.4416(3) 0.0490(11) Uani 1 1 d .

loop_
_atom_site_aniso_label
_atom_site_aniso_U_11
_atom_site_aniso_U_22
_atom_site_aniso_U_33
_atom_site_aniso_U_23
_atom_site_aniso_U_13
_atom_site_aniso_U_12
Zn1 0.0240(3) 0.0166(3) 0.0232(3) 0.0026(2) 0.0038(2) 0.0033(2)
C1 0.027(3) 0.022(3) 0.029(3) 0.010(2) 0.013(2) 0.005(2)
C2 0.028(3) 0.020(3) 0.031(3) 0.006(2) 0.014(2) 0.003(2)
C3 0.025(2) 0.022(2) 0.025(2) 0.003(2) 0.009(2) 0.003(2)
C4 0.028(3) 0.024(3) 0.033(3) 0.012(2) 0.011(2) 0.006(2)
C5 0.031(3) 0.019(3) 0.029(3) 0.006(2) 0.010(2) -0.002(2)
C6 0.024(3) 0.029(3) 0.031(3) 0.006(2) 0.006(2) -0.002(2)
C7 0.021(2) 0.031(3) 0.035(3) 0.006(2) 0.008(2) 0.001(2)
C8 0.023(2) 0.028(3) 0.030(3) 0.005(2) 0.003(2) 0.008(2)
C9 0.024(3) 0.032(3) 0.033(3) 0.014(2) 0.009(2) 0.003(2)
C10 0.032(3) 0.018(3) 0.059(4) 0.009(3) -0.005(3) -0.006(2)
C11 0.032(3) 0.019(3) 0.051(3) 0.007(2) 0.001(3) -0.005(2)
C12 0.030(3) 0.023(3) 0.033(3) 0.012(2) 0.009(2) 0.002(2)
C13 0.041(3) 0.035(3) 0.020(2) 0.000(2) 0.006(2) -0.003(3)
C14 0.038(3) 0.026(3) 0.030(3) -0.005(2) 0.007(2) -0.006(2)
C15 0.035(3) 0.022(3) 0.024(2) 0.000(2) 0.006(2) -0.008(2)
C16 0.021(2) 0.016(2) 0.030(3) -0.001(2) 0.009(2) -0.0006(19)
C17 0.035(3) 0.032(3) 0.041(3) -0.012(3) 0.007(3) -0.008(3)
C18 0.049(4) 0.017(3) 0.076(5) -0.013(3) 0.029(3) -0.007(2)
C19 0.021(2) 0.025(3) 0.034(3) 0.009(2) 0.006(2) 0.002(2)
I1 0.0645(3) 0.0285(3) 0.0564(3) 0.00108(17) 0.0379(3) -0.00089(17)
N1 0.029(2) 0.022(2) 0.028(2) 0.0070(18) 0.0061(18) 0.0049(18)
N2 0.023(2) 0.023(2) 0.032(2) 0.0096(18) 0.0059(18) 0.0037(17)
N3 0.024(2) 0.025(2) 0.029(2) 0.0033(18) 0.0068(18) -0.0005(18)
N4 0.024(2) 0.017(2) 0.030(2) 0.0029(16) 0.0061(18) -0.0010(16)
N5 0.030(2) 0.021(2) 0.028(2) 0.0022(18) 0.0060(18) -0.0038(18)
N6 0.028(2) 0.020(2) 0.027(2) 0.0078(18) 0.0060(18) -0.0027(18)
O1 0.037(2) 0.019(2) 0.042(2) 0.0042(16) 0.0071(18) 0.0147(16)
O2 0.042(2) 0.063(3) 0.032(2) 0.013(2) 0.0069(18) 0.008(2)

loop_
_atom_type_symbol
_atom_type_description
_atom_type_scat_dispersion_real
_atom_type_scat_dispersion_imag
_atom_type_scat_source
C C 0.0033 0.0016 'International Tables Vol C Tables 4.2.6.8 and 6.1.1.4'
H H 0.0000 0.0000 'International Tables Vol C Tables 4.2.6.8 and 6.1.1.4'
N N 0.0061 0.0033 'International Tables Vol C Tables 4.2.6.8 and 6.1.1.4'
O O 0.0106 0.0060 'International Tables Vol C Tables 4.2.6.8 and 6.1.1.4'
Zn Zn 0.2839 1.4301 'International Tables Vol C Tables 4.2.6.8 and 6.1.1.4'
I I -0.4742 1.8119 'International Tables Vol C Tables 4.2.6.8 and 6.1.1.4'

loop_
_geom_angle_atom_site_label_1
_geom_angle_atom_site_label_2
_geom_angle_atom_site_label_3
_geom_angle
_geom_angle_site_symmetry_1
_geom_angle_site_symmetry_3
O1 Zn1 N3 113.60(17) . 4_556
O1 Zn1 N5 99.31(17) . 6
N3 Zn1 N5 109.69(18) 4_556 6
O1 Zn1 N1 125.67(18) . .
N3 Zn1 N1 106.13(18) 4_556 .
N5 Zn1 N1 100.54(19) 6 .
C6 C1 C2 121.8(5) . .
C6 C1 N2 120.2(5) . .
C2 C1 N2 117.8(5) . .
C3 C2 C1 118.6(5) . .
C3 C2 H2 120.7 . .
C1 C2 H2 120.7 . .
C4 C3 C2 121.2(5) . .
C4 C3 N4 120.3(4) . .
C2 C3 N4 118.3(5) . .
C3 C4 C5 118.7(5) . .
C3 C4 H4 120.6 . .
C5 C4 H4 120.6 . .
C4 C5 C6 121.8(5) . .
C4 C5 N6 118.7(4) . .
C6 C5 N6 119.5(4) . .
C1 C6 C5 117.7(5) . .
C1 C6 H6 121.1 . .
C5 C6 H6 121.1 . .
C8 C7 N2 105.2(5) . .
C8 C7 H7 127.4 . .
N2 C7 H7 127.4 . .
C7 C8 N1 110.6(4) . .
C7 C8 H8 124.7 . .
N1 C8 H8 124.7 . .
N1 C9 N2 111.1(5) . .
N1 C9 H9 124.5 . .
N2 C9 H9 124.5 . .
C11 C10 N4 107.2(5) . .
C11 C10 H10 126.4 . .
N4 C10 H10 126.4 . .
C10 C11 N3 109.3(5) . .
C10 C11 H11 125.4 . .
N3 C11 H11 125.4 . .
N3 C12 N4 110.3(5) . .
N3 C12 H12 124.8 . .
N4 C12 H12 124.8 . .
C14 C13 N6 105.3(5) . .
C14 C13 H13 127.4 . .
N6 C13 H13 127.4 . .
C13 C14 N5 110.8(5) . .
C13 C14 H14 124.6 . .
N5 C14 H14 124.6 . .
N5 C15 N6 111.2(5) . .
N5 C15 H15 124.4 . .
N6 C15 H15 124.4 . .
C17 C16 C16 119.3(3) . 2
C17 C16 C19 116.9(5) . .
C16 C16 C19 123.6(3) 2 .
C16 C17 C18 121.0(5) . .
C16 C17 H17 119.5 . .
C18 C17 H17 119.5 . .
C18 C18 C17 119.6(4) 2 .
C18 C18 H18 120.2 2 .
C17 C18 H18 120.2 . .
O2 C19 O1 122.7(5) . .
O2 C19 C16 119.0(5) . .
O1 C19 C16 118.2(5) . .
C9 N1 C8 105.7(4) . .
C9 N1 Zn1 122.7(4) . .
C8 N1 Zn1 131.2(3) . .
C9 N2 C7 107.5(4) . .
C9 N2 C1 124.3(4) . .
C7 N2 C1 127.8(4) . .
C12 N3 C11 106.4(4) . .
C12 N3 Zn1 127.3(4) . 4_546
C11 N3 Zn1 125.6(4) . 4_546
C12 N4 C10 106.7(4) . .
C12 N4 C3 125.8(4) . .
C10 N4 C3 127.1(4) . .
C15 N5 C14 105.4(4) . .
C15 N5 Zn1 128.9(4) . 6_556
C14 N5 Zn1 125.3(4) . 6_556
C15 N6 C13 107.2(5) . .
C15 N6 C5 125.1(4) . .
C13 N6 C5 127.6(4) . .
C19 O1 Zn1 104.1(3) . .

loop_
_geom_bond_atom_site_label_1
_geom_bond_atom_site_label_2
_geom_bond_distance
_geom_bond_site_symmetry_2
Zn1 O1 1.986(4) .
Zn1 N3 1.993(4) 4_556
Zn1 N5 2.021(4) 6
Zn1 N1 2.027(4) .
C1 C6 1.369(7) .
C1 C2 1.387(7) .
C1 N2 1.433(6) .
C2 C3 1.383(7) .
C2 H2 0.9300 .
C3 C4 1.371(7) .
C3 N4 1.421(6) .
C4 C5 1.376(7) .
C4 H4 0.9300 .
C5 C6 1.397(7) .
C5 N6 1.433(6) .
C6 H6 0.9300 .
C7 C8 1.339(8) .
C7 N2 1.377(6) .
C7 H7 0.9300 .
C8 N1 1.364(7) .
C8 H8 0.9300 .
C9 N1 1.308(7) .
C9 N2 1.336(7) .
C9 H9 0.9300 .
C10 C11 1.335(8) .
C10 N4 1.365(7) .
C10 H10 0.9300 .
C11 N3 1.363(7) .
C11 H11 0.9300 .
C12 N3 1.319(7) .
C12 N4 1.349(6) .
C12 H12 0.9300 .
C13 C14 1.330(8) .
C13 N6 1.381(7) .
C13 H13 0.9300 .
C14 N5 1.364(7) .
C14 H14 0.9300 .
C15 N5 1.308(7) .
C15 N6 1.333(7) .
C15 H15 0.9300 .
C16 C17 1.376(8) .
C16 C16 1.394(10) 2
C16 C19 1.499(7) .
C17 C18 1.380(9) .
C17 H17 0.9300 .
C18 C18 1.378(14) 2
C18 H18 0.9300 .
C19 O2 1.241(7) .
C19 O1 1.259(7) .
N3 Zn1 1.993(4) 4_546
N5 Zn1 2.021(4) 6_556

loop_
_geom_torsion_atom_site_label_1
_geom_torsion_atom_site_label_2
_geom_torsion_atom_site_label_3
_geom_torsion_atom_site_label_4
_geom_torsion
_geom_torsion_site_symmetry_1
_geom_torsion_site_symmetry_4
C6 C1 C2 C3 3.7(8) . .
N2 C1 C2 C3 -171.1(5) . .
C1 C2 C3 C4 -4.0(8) . .
C1 C2 C3 N4 171.5(5) . .
C2 C3 C4 C5 1.6(8) . .
N4 C3 C4 C5 -173.8(5) . .
C3 C4 C5 C6 1.2(8) . .
C3 C4 C5 N6 179.3(5) . .
C2 C1 C6 C5 -1.0(8) . .
N2 C1 C6 C5 173.7(5) . .
C4 C5 C6 C1 -1.5(9) . .
N6 C5 C6 C1 -179.6(5) . .
N2 C7 C8 N1 2.2(7) . .
N4 C10 C11 N3 1.0(8) . .
N6 C13 C14 N5 0.3(7) . .
C16 C16 C17 C18 -1.7(10) 2 .
C19 C16 C17 C18 174.0(6) . .
C16 C17 C18 C18 0.1(12) . 2
C17 C16 C19 O2 45.1(7) . .
C16 C16 C19 O2 -139.4(7) 2 .
C17 C16 C19 O1 -131.9(6) . .
C16 C16 C19 O1 43.6(9) 2 .
N2 C9 N1 C8 0.3(7) . .
N2 C9 N1 Zn1 -172.9(4) . .
C7 C8 N1 C9 -1.6(7) . .
C7 C8 N1 Zn1 170.7(4) . .
O1 Zn1 N1 C9 -171.8(4) . .
N3 Zn1 N1 C9 -35.7(5) 4_556 .
N5 Zn1 N1 C9 78.6(5) 6 .
O1 Zn1 N1 C8 17.0(6) . .
N3 Zn1 N1 C8 153.1(5) 4_556 .
N5 Zn1 N1 C8 -92.7(5) 6 .
N1 C9 N2 C7 1.0(7) . .
N1 C9 N2 C1 174.1(5) . .
C8 C7 N2 C9 -2.0(6) . .
C8 C7 N2 C1 -174.7(5) . .
C6 C1 N2 C9 -136.0(6) . .
C2 C1 N2 C9 38.9(8) . .
C6 C1 N2 C7 35.6(8) . .
C2 C1 N2 C7 -149.5(5) . .
N4 C12 N3 C11 0.8(7) . .
N4 C12 N3 Zn1 -170.5(4) . 4_546
C10 C11 N3 C12 -1.1(8) . .
C10 C11 N3 Zn1 170.4(5) . 4_546
N3 C12 N4 C10 -0.2(7) . .
N3 C12 N4 C3 173.4(5) . .
C11 C10 N4 C12 -0.5(8) . .
C11 C10 N4 C3 -173.9(6) . .
C4 C3 N4 C12 2.1(8) . .
C2 C3 N4 C12 -173.5(5) . .
C4 C3 N4 C10 174.3(6) . .
C2 C3 N4 C10 -1.2(9) . .
N6 C15 N5 C14 2.4(6) . .
N6 C15 N5 Zn1 -170.9(4) . 6_556
C13 C14 N5 C15 -1.6(7) . .
C13 C14 N5 Zn1 172.0(4) . 6_556
N5 C15 N6 C13 -2.3(6) . .
N5 C15 N6 C5 179.1(5) . .
C14 C13 N6 C15 1.2(6) . .
C14 C13 N6 C5 179.7(5) . .
C4 C5 N6 C15 38.2(8) . .
C6 C5 N6 C15 -143.6(6) . .
C4 C5 N6 C13 -140.2(6) . .
C6 C5 N6 C13 38.0(8) . .
O2 C19 O1 Zn1 -9.8(6) . .
C16 C19 O1 Zn1 167.1(4) . .
N3 Zn1 O1 C19 -70.3(4) 4_556 .
N5 Zn1 O1 C19 173.3(4) 6 .
N1 Zn1 O1 C19 63.1(4) . .
